data_4344022
loop_
_publ_author_name
'Zhao, Xin-Hua'
'Zhang, Shao-Liang'
'Shao, Dong'
'Wang, Xin-Yi'

_publ_section_title
;
 Spin Crossover in [Fe(2-Picolylamine)3](2+) Adjusted by Organosulfonate
 Anions.
;
_journal_issue 16
_journal_name_full 'Inorganic chemistry'
_journal_page_first 7857
_journal_page_last 7867
_journal_paper_doi 10.1021/acs.inorgchem.5b00870
_journal_volume 54
_journal_year 2015
_chemical_formula_sum 'C30 H36 Fe N8 O6 S2'
_chemical_formula_weight 724.64
_chemical_melting_point ?
_chemical_name_common Fe(2-pic)3-p-ABS
_chemical_name_systematic
; 
 ? 
;
_space_group_IT_number 14
_symmetry_cell_setting monoclinic
_symmetry_space_group_name_Hall '-P 2ybc'
_symmetry_space_group_name_H-M 'P 1 21/c 1'
_atom_sites_solution_hydrogens geom
_atom_sites_solution_primary direct
_atom_sites_solution_secondary difmap
_audit_creation_method SHELXL-97
_cell_angle_alpha 90.00
_cell_angle_beta 90.481(2)
_cell_angle_gamma 90.00
_cell_formula_units_Z 4
_cell_length_a 12.5927(18)
_cell_length_b 13.5534(19)
_cell_length_c 18.363(3)
_cell_measurement_reflns_used 9902
_cell_measurement_temperature 120(2)
_cell_measurement_theta_max 27.70
_cell_measurement_theta_min 2.22
_cell_volume 3134.0(8)
_computing_cell_refinement 'Bruker SAINT'
_computing_data_reduction 'Bruker SAINT'
_computing_molecular_graphics Diamond
_computing_publication_material 'SHELXL-97 (Sheldrick, 2008)'
_computing_structure_refinement 'SHELXL-97 (Sheldrick, 2008)'
_computing_structure_solution 'SHELXS-97 (Sheldrick, 2008)'
_diffrn_ambient_temperature 120(2)
_diffrn_measured_fraction_theta_full 1.000
_diffrn_measured_fraction_theta_max 1.000
_diffrn_measurement_device_type 'Bruker APEX-II CCD'
_diffrn_measurement_method '\f and \w scans'
_diffrn_radiation_monochromator graphite
_diffrn_radiation_source 'fine-focus sealed tube'
_diffrn_radiation_type MoK\a
_diffrn_radiation_wavelength 0.71073
_diffrn_reflns_av_R_equivalents 0.0663
_diffrn_reflns_av_sigmaI/netI 0.0538
_diffrn_reflns_limit_h_max 16
_diffrn_reflns_limit_h_min -14
_diffrn_reflns_limit_k_max 17
_diffrn_reflns_limit_k_min -17
_diffrn_reflns_limit_l_max 23
_diffrn_reflns_limit_l_min -23
_diffrn_reflns_number 26833
_diffrn_reflns_theta_full 27.10
_diffrn_reflns_theta_max 27.10
_diffrn_reflns_theta_min 1.62
_diffrn_standards_number 0
_exptl_absorpt_coefficient_mu 0.673
_exptl_absorpt_correction_T_max 0.7456
_exptl_absorpt_correction_T_min 0.3887
_exptl_absorpt_correction_type multi-scan
_exptl_absorpt_process_details 'SADABS: Bruker, 2000'
_exptl_crystal_colour 'red brown'
_exptl_crystal_density_diffrn 1.536
_exptl_crystal_density_meas ?
_exptl_crystal_density_method 'not measured'
_exptl_crystal_description block
_exptl_crystal_F_000 1512
_exptl_crystal_size_max 0.40
_exptl_crystal_size_mid 0.38
_exptl_crystal_size_min 0.25
_refine_diff_density_max 0.409
_refine_diff_density_min -0.692
_refine_diff_density_rms 0.105
_refine_ls_extinction_method none
_refine_ls_goodness_of_fit_ref 1.041
_refine_ls_hydrogen_treatment mixed
_refine_ls_matrix_type full
_refine_ls_number_parameters 434
_refine_ls_number_reflns 6923
_refine_ls_number_restraints 10
_refine_ls_restrained_S_all 1.041
_refine_ls_R_factor_all 0.0416
_refine_ls_R_factor_gt 0.0334
_refine_ls_shift/su_max 0.001
_refine_ls_shift/su_mean 0.000
_refine_ls_structure_factor_coef Fsqd
_refine_ls_weighting_details 'calc w=1/[\s^2^(Fo^2^)+(0.0304P)^2^+1.8514P] where P=(Fo^2^+2Fc^2^)/3'
_refine_ls_weighting_scheme calc
_refine_ls_wR_factor_gt 0.0838
_refine_ls_wR_factor_ref 0.0879
_reflns_number_gt 6044
_reflns_number_total 6923
_reflns_threshold_expression >2sigma(I)
_cod_data_source_file ic5b00870_si_002.cif
_cod_data_source_block Fe(2-pic)3-p-ABS-LS
_cod_depositor_comments
;
The following automatic conversions were performed:

'_chemical_melting_point' value 'not measured' was changed to '?' -
the value is undefined or not given.

'_symmetry_cell_setting' value 'Monoclinic' changed to 'monoclinic'
according to
/usr/data/users/saulius/crontab/automatic-downloads/rss-feeds/ACS/lib/dictionaries/cif_core.dic
dictionary named 'cif_core.dic' version 2.4.2 from 2011-04-26.

'_exptl_absorpt_correction_type' value 'multi-Scan' changed to
'multi-scan' according to
/usr/data/users/saulius/crontab/automatic-downloads/rss-feeds/ACS/lib/dictionaries/cif_core.dic
dictionary named 'cif_core.dic' version 2.4.2 from 2011-04-26.

'_exptl_crystal_density_meas' value 'not measured' was changed to '?'
- the value is perceived as not measured.

Automatic conversion script
Id: cif_fix_values 3271 2015-04-21 07:52:19Z andrius 

 Adding full bibliography for 4344020--4344027.cif.
;
_cod_original_cell_volume 3133.9(8)
_cod_original_sg_symbol_H-M 'P2(1)/c  '
_cod_database_code 4344022

loop_
_symmetry_equiv_pos_as_xyz
'x, y, z'
'-x, y+1/2, -z+1/2'
'-x, -y, -z'
'x, -y-1/2, z-1/2'

loop_
_atom_site_label
_atom_site_type_symbol
_atom_site_fract_x
_atom_site_fract_y
_atom_site_fract_z
_atom_site_U_iso_or_equiv
_atom_site_adp_type
_atom_site_occupancy
_atom_site_symmetry_multiplicity
_atom_site_calc_flag
_atom_site_refinement_flags
Fe1 Fe 0.779541(19) 0.236215(17) 0.996355(12) 0.01258(8) Uani 1 1 d .
C1 C 0.96136(15) 0.10983(13) 0.95031(9) 0.0199(4) Uani 1 1 d .
H1 H 0.9129 0.0561 0.9507 0.024 Uiso 1 1 calc R
C2 C 1.06337(16) 0.09308(14) 0.92657(10) 0.0241(4) Uani 1 1 d .
H2 H 1.0846 0.0291 0.9115 0.029 Uiso 1 1 calc R
C3 C 1.13447(16) 0.17108(15) 0.92511(10) 0.0255(4) Uani 1 1 d .
H3 H 1.2051 0.1617 0.9087 0.031 Uiso 1 1 calc R
C4 C 1.10035(16) 0.26273(14) 0.94799(11) 0.0249(4) Uani 1 1 d .
H4 H 1.1474 0.3175 0.9472 0.030 Uiso 1 1 calc R
C5 C 0.99745(15) 0.27441(13) 0.97196(9) 0.0188(4) Uani 1 1 d .
C6 C 0.95854(16) 0.37151(14) 1.00004(13) 0.0308(5) Uani 1 1 d .
H6A H 0.9897 0.3839 1.0489 0.037 Uiso 1 1 calc R
H6B H 0.9821 0.4249 0.9672 0.037 Uiso 1 1 calc R
C7 C 0.69140(14) 0.03889(13) 0.94707(9) 0.0184(4) Uani 1 1 d .
H8 H 0.7106 0.0569 0.8989 0.022 Uiso 1 1 calc R
C8 C 0.63810(15) -0.04939(13) 0.95740(10) 0.0220(4) Uani 1 1 d .
H9 H 0.6211 -0.0906 0.9171 0.026 Uiso 1 1 calc R
C9 C 0.60995(16) -0.07665(13) 1.02738(11) 0.0238(4) Uani 1 1 d .
H10 H 0.5716 -0.1359 1.0358 0.029 Uiso 1 1 calc R
C10 C 0.63887(15) -0.01573(13) 1.08495(10) 0.0210(4) Uani 1 1 d .
H11 H 0.6220 -0.0336 1.1335 0.025 Uiso 1 1 calc R
C11 C 0.69270(14) 0.07153(12) 1.07104(9) 0.0166(3) Uani 1 1 d .
C12 C 0.72533(15) 0.14037(13) 1.13128(9) 0.0203(4) Uani 1 1 d .
H12A H 0.6624 0.1762 1.1494 0.024 Uiso 1 1 calc R
H12B H 0.7564 0.1022 1.1722 0.024 Uiso 1 1 calc R
C13 C 0.58968(15) 0.33403(13) 1.06461(9) 0.0196(4) Uani 1 1 d .
H13 H 0.6273 0.3296 1.1095 0.024 Uiso 1 1 calc R
C14 C 0.49130(16) 0.37838(14) 1.06422(9) 0.0219(4) Uani 1 1 d .
H14 H 0.4615 0.4025 1.1081 0.026 Uiso 1 1 calc R
C15 C 0.43635(15) 0.38722(14) 0.99862(10) 0.0222(4) Uani 1 1 d .
H15 H 0.3680 0.4168 0.9968 0.027 Uiso 1 1 calc R
C16 C 0.48350(14) 0.35188(13) 0.93607(9) 0.0193(4) Uani 1 1 d .
H16 H 0.4482 0.3580 0.8904 0.023 Uiso 1 1 calc R
C17 C 0.58254(14) 0.30744(12) 0.94041(9) 0.0161(3) Uani 1 1 d .
C18 C 0.63684(14) 0.26838(13) 0.87387(9) 0.0184(4) Uani 1 1 d .
H18A H 0.6044 0.2047 0.8594 0.022 Uiso 1 1 calc R
H18B H 0.6274 0.3154 0.8331 0.022 Uiso 1 1 calc R
C19 C 0.15191(14) 0.37549(12) 0.17171(9) 0.0156(3) Uani 1 1 d .
C20 C 0.18669(15) 0.29743(13) 0.12852(9) 0.0183(4) Uani 1 1 d .
H20 H 0.2439 0.3070 0.0959 0.022 Uiso 1 1 calc R
C21 C 0.13804(15) 0.20608(13) 0.13308(9) 0.0190(4) Uani 1 1 d .
H21 H 0.1614 0.1535 0.1030 0.023 Uiso 1 1 calc R
C22 C 0.05452(14) 0.19060(12) 0.18177(9) 0.0163(3) Uani 1 1 d .
C23 C 0.01888(15) 0.26971(12) 0.22353(10) 0.0187(4) Uani 1 1 d .
H23 H -0.0389 0.2607 0.2558 0.022 Uiso 1 1 calc R
C24 C 0.06690(14) 0.36135(12) 0.21837(9) 0.0180(4) Uani 1 1 d .
H24 H 0.0416 0.4148 0.2469 0.022 Uiso 1 1 calc R
C25 C 0.69700(14) 0.53918(12) 0.23065(8) 0.0144(3) Uani 1 1 d .
C26 C 0.75119(14) 0.62431(12) 0.21009(9) 0.0158(3) Uani 1 1 d .
H26 H 0.8212 0.6194 0.1915 0.019 Uiso 1 1 calc R
C27 C 0.70375(14) 0.71574(12) 0.21656(9) 0.0164(3) Uani 1 1 d .
H27 H 0.7418 0.7733 0.2029 0.020 Uiso 1 1 calc R
C28 C 0.59998(14) 0.72453(12) 0.24302(9) 0.0157(3) Uani 1 1 d .
C29 C 0.54593(14) 0.63869(13) 0.26260(9) 0.0180(3) Uani 1 1 d .
H29 H 0.4754 0.6431 0.2802 0.022 Uiso 1 1 calc R
C30 C 0.59418(14) 0.54693(13) 0.25663(9) 0.0168(3) Uani 1 1 d .
H30 H 0.5566 0.4892 0.2704 0.020 Uiso 1 1 calc R
N1 N 0.92698(12) 0.19904(10) 0.97309(7) 0.0151(3) Uani 1 1 d .
N2 N 0.84186(12) 0.37273(10) 1.00481(8) 0.0170(3) Uani 1 1 d D
H1N2 H 0.8281 0.3935 1.0485 0.016(5) Uiso 1 1 d RD
H2N2 H 0.8226 0.4086 0.9667 0.031(6) Uiso 1 1 d RD
N3 N 0.71753(11) 0.10085(10) 1.00238(7) 0.0154(3) Uani 1 1 d .
N4 N 0.80423(12) 0.21143(10) 1.10376(7) 0.0162(3) Uani 1 1 d D
H1N4 H 0.7994 0.2626 1.1335 0.031(6) Uiso 1 1 d RD
H2N4 H 0.8672 0.1855 1.1113 0.024(6) Uiso 1 1 d RD
N5 N 0.63550(12) 0.29635(10) 1.00425(7) 0.0149(3) Uani 1 1 d .
N6 N 0.75132(12) 0.25414(10) 0.88889(7) 0.0146(3) Uani 1 1 d D
H1N6 H 0.7731 0.2055 0.8614 0.027(6) Uiso 1 1 d RD
H2N6 H 0.7806 0.3030 0.8660 0.036(7) Uiso 1 1 d RD
N7 N 0.00496(13) 0.09856(11) 0.18594(8) 0.0205(3) Uani 1 1 d D
H1N7 H 0.0475 0.0512 0.1744 0.038(7) Uiso 1 1 d RD
H2N7 H -0.0292 0.0916 0.2255 0.033(6) Uiso 1 1 d RD
N8 N 0.55288(13) 0.81645(11) 0.24573(8) 0.0213(3) Uani 1 1 d D
H1N8 H 0.5930 0.8635 0.2613 0.037(7) Uiso 1 1 d RD
H2N8 H 0.4904 0.8207 0.2648 0.039(7) Uiso 1 1 d RD
O1 O 0.26872(11) 0.49803(9) 0.10004(7) 0.0221(3) Uani 1 1 d .
O2 O 0.29954(12) 0.48256(9) 0.23026(7) 0.0256(3) Uani 1 1 d .
O3 O 0.14258(11) 0.56657(9) 0.18457(8) 0.0246(3) Uani 1 1 d .
O4 O 0.68344(10) 0.34780(9) 0.23113(7) 0.0194(3) Uani 1 1 d .
O5 O 0.82541(11) 0.42361(9) 0.16215(6) 0.0201(3) Uani 1 1 d .
O6 O 0.83144(10) 0.42332(8) 0.29484(6) 0.0170(3) Uani 1 1 d .
S1 S 0.22091(4) 0.48906(3) 0.17163(2) 0.01567(10) Uani 1 1 d .
S2 S 0.76418(3) 0.42516(3) 0.22930(2) 0.01397(10) Uani 1 1 d .

loop_
_atom_site_aniso_label
_atom_site_aniso_U_11
_atom_site_aniso_U_22
_atom_site_aniso_U_33
_atom_site_aniso_U_23
_atom_site_aniso_U_13
_atom_site_aniso_U_12
Fe1 0.01334(15) 0.01033(12) 0.01405(12) -0.00038(8) -0.00151(9) 0.00093(9)
C1 0.0213(10) 0.0146(8) 0.0238(8) -0.0023(6) -0.0026(7) 0.0025(7)
C2 0.0228(11) 0.0242(9) 0.0252(9) -0.0035(7) -0.0006(7) 0.0096(8)
C3 0.0169(10) 0.0358(11) 0.0238(9) 0.0035(8) 0.0023(7) 0.0061(8)
C4 0.0200(11) 0.0256(10) 0.0290(10) 0.0048(7) 0.0000(8) -0.0041(8)
C5 0.0176(10) 0.0171(8) 0.0218(8) 0.0002(7) -0.0026(7) -0.0016(7)
C6 0.0197(11) 0.0182(9) 0.0545(13) -0.0093(9) -0.0015(9) -0.0034(8)
C7 0.0169(10) 0.0170(8) 0.0213(8) -0.0006(6) -0.0017(7) -0.0001(7)
C8 0.0206(10) 0.0168(8) 0.0285(9) -0.0020(7) -0.0049(7) -0.0006(7)
C9 0.0185(10) 0.0164(9) 0.0365(10) 0.0057(7) -0.0016(8) -0.0027(7)
C10 0.0180(10) 0.0193(9) 0.0258(9) 0.0070(7) 0.0012(7) 0.0018(7)
C11 0.0136(9) 0.0156(8) 0.0206(8) 0.0029(6) -0.0011(6) 0.0030(7)
C12 0.0240(10) 0.0195(9) 0.0175(8) 0.0020(7) 0.0004(7) 0.0004(7)
C13 0.0215(10) 0.0205(9) 0.0169(8) -0.0001(6) -0.0011(7) 0.0048(7)
C14 0.0224(10) 0.0240(9) 0.0192(8) -0.0009(7) 0.0027(7) 0.0060(7)
C15 0.0164(10) 0.0239(9) 0.0262(9) 0.0001(7) 0.0000(7) 0.0041(7)
C16 0.0149(9) 0.0206(9) 0.0223(8) -0.0004(7) -0.0042(7) 0.0001(7)
C17 0.0165(9) 0.0135(8) 0.0182(8) -0.0008(6) -0.0024(6) -0.0013(7)
C18 0.0153(9) 0.0232(9) 0.0167(8) -0.0024(6) -0.0037(6) 0.0030(7)
C19 0.0170(9) 0.0115(8) 0.0183(8) 0.0018(6) -0.0028(6) 0.0008(6)
C20 0.0192(10) 0.0170(8) 0.0188(8) 0.0009(6) 0.0014(7) 0.0011(7)
C21 0.0215(10) 0.0152(8) 0.0204(8) -0.0034(6) -0.0004(7) 0.0016(7)
C22 0.0144(9) 0.0133(8) 0.0212(8) 0.0009(6) -0.0058(6) 0.0003(6)
C23 0.0149(9) 0.0163(8) 0.0248(9) 0.0005(7) 0.0021(7) 0.0012(7)
C24 0.0178(10) 0.0134(8) 0.0228(8) -0.0013(6) 0.0008(7) 0.0032(7)
C25 0.0146(9) 0.0136(8) 0.0148(7) -0.0012(6) -0.0031(6) 0.0014(6)
C26 0.0132(9) 0.0163(8) 0.0178(8) 0.0000(6) -0.0016(6) 0.0002(6)
C27 0.0160(9) 0.0145(8) 0.0186(8) 0.0009(6) -0.0035(6) -0.0023(7)
C28 0.0180(9) 0.0140(8) 0.0150(7) -0.0019(6) -0.0056(6) 0.0020(7)
C29 0.0133(9) 0.0199(9) 0.0208(8) -0.0001(7) -0.0007(6) 0.0017(7)
C30 0.0160(9) 0.0153(8) 0.0190(8) 0.0006(6) -0.0003(6) -0.0023(7)
N1 0.0155(8) 0.0141(7) 0.0158(6) -0.0001(5) -0.0019(5) 0.0004(6)
N2 0.0202(8) 0.0145(7) 0.0162(7) -0.0007(5) -0.0020(6) 0.0010(6)
N3 0.0133(8) 0.0146(7) 0.0183(7) -0.0001(5) -0.0005(5) 0.0021(5)
N4 0.0178(8) 0.0143(7) 0.0166(7) -0.0009(5) -0.0018(5) 0.0027(6)
N5 0.0162(8) 0.0124(7) 0.0160(6) 0.0001(5) -0.0003(5) 0.0002(6)
N6 0.0165(8) 0.0120(7) 0.0154(6) -0.0003(5) -0.0010(5) 0.0010(6)
N7 0.0197(9) 0.0130(7) 0.0289(8) -0.0006(6) 0.0015(6) -0.0008(6)
N8 0.0187(9) 0.0156(7) 0.0297(8) -0.0029(6) -0.0038(6) 0.0026(6)
O1 0.0227(8) 0.0190(6) 0.0247(6) 0.0039(5) 0.0042(5) 0.0003(5)
O2 0.0320(8) 0.0157(6) 0.0289(7) -0.0009(5) -0.0125(6) -0.0007(6)
O3 0.0223(8) 0.0115(6) 0.0401(8) 0.0026(5) 0.0091(6) 0.0039(5)
O4 0.0202(7) 0.0136(6) 0.0244(6) -0.0008(5) -0.0027(5) -0.0031(5)
O5 0.0236(7) 0.0186(6) 0.0179(6) -0.0015(5) 0.0018(5) 0.0027(5)
O6 0.0175(7) 0.0163(6) 0.0172(6) -0.0001(4) -0.0035(5) 0.0019(5)
S1 0.0166(2) 0.01018(19) 0.0202(2) 0.00149(14) -0.00034(16) 0.00175(15)
S2 0.0152(2) 0.01168(19) 0.01495(18) -0.00067(14) -0.00130(15) 0.00102(15)

loop_
_atom_type_symbol
_atom_type_description
_atom_type_scat_dispersion_real
_atom_type_scat_dispersion_imag
_atom_type_scat_source
C C 0.0033 0.0016 'International Tables Vol C Tables 4.2.6.8 and 6.1.1.4'
H H 0.0000 0.0000 'International Tables Vol C Tables 4.2.6.8 and 6.1.1.4'
N N 0.0061 0.0033 'International Tables Vol C Tables 4.2.6.8 and 6.1.1.4'
O O 0.0106 0.0060 'International Tables Vol C Tables 4.2.6.8 and 6.1.1.4'
S S 0.1246 0.1234 'International Tables Vol C Tables 4.2.6.8 and 6.1.1.4'
Fe Fe 0.3463 0.8444 'International Tables Vol C Tables 4.2.6.8 and 6.1.1.4'

loop_
_geom_angle_atom_site_label_1
_geom_angle_atom_site_label_2
_geom_angle_atom_site_label_3
_geom_angle
N1 Fe1 N5 167.79(6)
N1 Fe1 N3 98.42(6)
N5 Fe1 N3 90.86(6)
N1 Fe1 N2 83.37(6)
N5 Fe1 N2 88.46(6)
N3 Fe1 N2 172.41(6)
N1 Fe1 N6 88.70(6)
N5 Fe1 N6 82.47(6)
N3 Fe1 N6 95.69(6)
N2 Fe1 N6 91.72(6)
N1 Fe1 N4 91.81(6)
N5 Fe1 N4 97.44(6)
N3 Fe1 N4 81.40(6)
N2 Fe1 N4 91.19(6)
N6 Fe1 N4 177.08(6)
N1 C1 C2 123.14(17)
C1 C2 C3 118.97(17)
C4 C3 C2 118.53(18)
C3 C4 C5 119.68(18)
N1 C5 C4 122.37(17)
N1 C5 C6 116.21(16)
C4 C5 C6 121.40(17)
N2 C6 C5 111.09(15)
N3 C7 C8 123.16(16)
C7 C8 C9 119.01(17)
C8 C9 C10 118.70(17)
C9 C10 C11 119.48(16)
N3 C11 C10 122.40(16)
N3 C11 C12 115.94(15)
C10 C11 C12 121.65(15)
N4 C12 C11 109.52(14)
N5 C13 C14 123.37(16)
C13 C14 C15 118.92(16)
C16 C15 C14 118.42(18)
C15 C16 C17 119.67(17)
N5 C17 C16 122.35(15)
N5 C17 C18 116.20(15)
C16 C17 C18 121.45(15)
N6 C18 C17 110.14(14)
C24 C19 C20 119.53(16)
C24 C19 S1 120.11(13)
C20 C19 S1 120.22(13)
C21 C20 C19 120.18(16)
C20 C21 C22 120.48(16)
C23 C22 N7 120.69(16)
C23 C22 C21 118.83(16)
N7 C22 C21 120.43(15)
C24 C23 C22 120.61(16)
C23 C24 C19 120.31(16)
C30 C25 C26 119.39(15)
C30 C25 S2 121.38(13)
C26 C25 S2 119.07(13)
C27 C26 C25 120.40(16)
C26 C27 C28 120.71(16)
N8 C28 C29 122.13(16)
N8 C28 C27 119.38(16)
C29 C28 C27 118.42(15)
C30 C29 C28 120.74(16)
C25 C30 C29 120.34(16)
C1 N1 C5 117.30(15)
C1 N1 Fe1 126.83(12)
C5 N1 Fe1 115.38(12)
C6 N2 Fe1 111.91(11)
C7 N3 C11 117.18(15)
C7 N3 Fe1 128.30(12)
C11 N3 Fe1 114.36(11)
C12 N4 Fe1 110.11(11)
C17 N5 C13 117.21(15)
C17 N5 Fe1 115.13(11)
C13 N5 Fe1 127.42(12)
C18 N6 Fe1 111.21(10)
O1 S1 O2 112.84(9)
O1 S1 O3 111.81(8)
O2 S1 O3 112.22(8)
O1 S1 C19 106.29(8)
O2 S1 C19 106.10(8)
O3 S1 C19 107.05(8)
O5 S2 O4 112.44(7)
O5 S2 O6 112.80(8)
O4 S2 O6 111.49(7)
O5 S2 C25 106.35(7)
O4 S2 C25 107.14(8)
O6 S2 C25 106.12(7)

loop_
_geom_bond_atom_site_label_1
_geom_bond_atom_site_label_2
_geom_bond_distance
Fe1 N1 1.9741(15)
Fe1 N5 1.9949(15)
Fe1 N3 1.9974(15)
Fe1 N2 2.0153(15)
Fe1 N6 2.0168(14)
Fe1 N4 2.0221(14)
C1 N1 1.352(2)
C1 C2 1.379(3)
C2 C3 1.386(3)
C3 C4 1.381(3)
C4 C5 1.381(3)
C5 N1 1.353(2)
C5 C6 1.497(3)
C6 N2 1.473(3)
C7 N3 1.356(2)
C7 C8 1.386(2)
C8 C9 1.386(3)
C9 C10 1.388(3)
C10 C11 1.388(2)
C11 N3 1.361(2)
C11 C12 1.502(2)
C12 N4 1.476(2)
C13 N5 1.354(2)
C13 C14 1.377(3)
C14 C15 1.389(3)
C15 C16 1.383(2)
C16 C17 1.387(3)
C17 N5 1.352(2)
C17 C18 1.502(2)
C18 N6 1.478(2)
C19 C24 1.390(2)
C19 C20 1.395(2)
C19 S1 1.7677(17)
C20 C21 1.384(2)
C21 C22 1.402(2)
C22 C23 1.395(2)
C22 N7 1.397(2)
C23 C24 1.385(2)
C25 C30 1.388(2)
C25 C26 1.394(2)
C25 S2 1.7621(17)
C26 C27 1.381(2)
C27 C28 1.403(2)
C28 N8 1.381(2)
C28 C29 1.396(2)
C29 C30 1.389(2)
O1 S1 1.4556(13)
O2 S1 1.4592(14)
O3 S1 1.4619(13)
O4 S2 1.4611(13)
O5 S2 1.4601(12)
O6 S2 1.4660(12)
